data_7228724
loop_
_publ_author_name
'Aldilla, Vina Rizki'
'Bhadbhade, Mohan'
'Bhattacharyya, Saroj'
'Kumar, Naresh'
'Rich, Anne M.'
'Marjo, Christopher'

_publ_section_title
;
 Controlling the distance between hydrogen-bonded chloro-s-triazine tapes:
 crystal engineering using N-alkyl chains and the influence of temperature
;
_journal_name_full CrystEngComm
_journal_paper_doi 10.1039/C7CE01049D
_journal_year 2017
_chemical_formula_moiety 'C11 H20 Cl N5'
_chemical_formula_sum 'C11 H20 Cl N5'
_chemical_formula_weight 257.77
_space_group_crystal_system triclinic
_space_group_IT_number 2
_space_group_name_Hall '-P 1'
_space_group_name_H-M_alt 'P -1'
_symmetry_space_group_name_Hall '-P 1'
_symmetry_space_group_name_H-M 'P -1'
_atom_sites_solution_hydrogens mixed
_audit_creation_date 2017-05-29
_audit_creation_method
;
Olex2 1.2
(compiled 2017.03.28 svn.r3405 for OlexSys, GUI svn.r5337)
;
_audit_update_record
;
2017-06-05 deposited with the CCDC.
2017-07-21 downloaded from the CCDC.
;
_cell_angle_alpha 104.518(5)
_cell_angle_beta 92.842(6)
_cell_angle_gamma 100.832(5)
_cell_formula_units_Z 2
_cell_length_a 5.0858(6)
_cell_length_b 10.0093(10)
_cell_length_c 15.2007(18)
_cell_measurement_reflns_used 1316
_cell_measurement_temperature 150.0
_cell_measurement_theta_max 21.577
_cell_measurement_theta_min 2.783
_cell_volume 731.93(14)
_computing_cell_refinement 'SAINT v8.34A (Bruker, 2013)'
_computing_data_reduction 'SAINT v8.34A (Bruker, 2013)'
_computing_molecular_graphics 'Olex2 (Dolomanov et al., 2009)'
_computing_publication_material 'Olex2 (Dolomanov et al., 2009)'
_computing_structure_refinement 'ShelXL (Sheldrick, 2015)'
_diffrn_ambient_temperature 150.0
_diffrn_measured_fraction_theta_full 0.996
_diffrn_measured_fraction_theta_max 0.996
_diffrn_measurement_device_type 'Bruker APEX-II CCD'
_diffrn_measurement_method '\f and \w scans'
_diffrn_radiation_type MoK\a
_diffrn_radiation_wavelength 0.71073
_diffrn_reflns_av_R_equivalents 0.0661
_diffrn_reflns_av_unetI/netI 0.0675
_diffrn_reflns_Laue_measured_fraction_full 0.996
_diffrn_reflns_Laue_measured_fraction_max 0.996
_diffrn_reflns_limit_h_max 5
_diffrn_reflns_limit_h_min -6
_diffrn_reflns_limit_k_max 11
_diffrn_reflns_limit_k_min -11
_diffrn_reflns_limit_l_max 18
_diffrn_reflns_limit_l_min -18
_diffrn_reflns_number 10068
_diffrn_reflns_point_group_measured_fraction_full 0.996
_diffrn_reflns_point_group_measured_fraction_max 0.996
_diffrn_reflns_theta_full 24.998
_diffrn_reflns_theta_max 24.998
_diffrn_reflns_theta_min 2.148
_diffrn_standards_number 0
_exptl_absorpt_coefficient_mu 0.250
_exptl_absorpt_correction_T_max 0.7455
_exptl_absorpt_correction_T_min 0.6318
_exptl_absorpt_correction_type multi-scan
_exptl_absorpt_process_details
'SADABS-2014/5 (Bruker,2014/5) was used for absorption correction. wR2(int) was 0.0999 before and 0.0635 after correction. The Ratio of minimum to maximum transmission is 0.8475. The \l/2 correction factor is 0.00150.'
_exptl_crystal_colour colourless
_exptl_crystal_colour_primary colourless
_exptl_crystal_density_diffrn 1.170
_exptl_crystal_description plate
_exptl_crystal_F_000 276
_exptl_crystal_size_max 0.149
_exptl_crystal_size_mid 0.096
_exptl_crystal_size_min 0.05
_refine_diff_density_max 0.293
_refine_diff_density_min -0.244
_refine_diff_density_rms 0.048
_refine_ls_extinction_method none
_refine_ls_goodness_of_fit_ref 1.070
_refine_ls_hydrogen_treatment mixed
_refine_ls_matrix_type full
_refine_ls_number_parameters 208
_refine_ls_number_reflns 2555
_refine_ls_number_restraints 131
_refine_ls_restrained_S_all 1.099
_refine_ls_R_factor_all 0.1401
_refine_ls_R_factor_gt 0.0678
_refine_ls_shift/su_max 0.000
_refine_ls_shift/su_mean 0.000
_refine_ls_structure_factor_coef Fsqd
_refine_ls_weighting_details 'w=1/[\s^2^(Fo^2^)+(0.1201P)^2^+0.1829P] where P=(Fo^2^+2Fc^2^)/3'
_refine_ls_weighting_scheme calc
_refine_ls_wR_factor_gt 0.2093
_refine_ls_wR_factor_ref 0.2561
_reflns_Friedel_coverage 0.000
_reflns_number_gt 1250
_reflns_number_total 2555
_reflns_threshold_expression 'I > 2\s(I)'
_cod_data_source_file c7ce01049d2.cif
_cod_data_source_block partial1_a
_cod_database_code 7228724
_shelx_shelxl_version_number 2014/7
_shelx_space_group_comment
;
The symmetry employed for this shelxl refinement is uniquely defined
by the following loop, which should always be used as a source of
symmetry information in preference to the above space-group names.
They are only intended as comments.
;
_olex2_refinement_description
;
1. Fixed Uiso
 At 1.2 times of:
  All C(H,H) groups, All C(H,H,H,H) groups
 At 1.5 times of:
  All C(H,H,H) groups
2. Restrained distances
 H7C-H11A
 3.826 with sigma of 0.02
 C5-C4 \\sim C5'-C4 \\sim C6'-C5' \\sim C6-C5 \\sim C7-C6 \\sim C7'-C6' \\sim
C9-C8 \\sim C9'-C8 \\sim C9'-
 C10' \\sim C9-C10 \\sim C11-C10 \\sim C11'-C10'
 with sigma of 0.02
 C4-C6 \\sim C5-C7
 with sigma of 0.02
 C4-C6' \\sim C5'-C7'
 with sigma of 0.02
 C8-C10 \\sim C9-C11
 with sigma of 0.02
 C8-C10' \\sim C9'-C11'
 with sigma of 0.02
3. Uiso/Uaniso restraints and constraints
Uanis(C7) = Uanis(C7')
Uanis(C11) = Uanis(C11')
4. Rigid body (RIGU) restrains
 C4, H4BD, H4BC, H4AB, H4AA, C5, H5A, H5B, C5', H5'A, H5'B, C6, H6B, H6A, C6',
 H6'A, H6'B, C7, H7A, H7B, H7C, C7', H7'A, H7'B, H7'C
 with sigma for 1-2 distances of 0.004 and sigma for 1-3 distances of 0.004
 C8, H8AB, H8AA, H8BD, H8BC, C9, H9A, H9B, C9', H9'A, H9'B, C10, H10A, H10B,
 C10', H10C, H10D, C11, H11A, H11B, H11C, C11', H11D, H11E, H11F
 with sigma for 1-2 distances of 0.004 and sigma for 1-3 distances of 0.004
5. Others
 Fixed Sof: H4BD(0.5) H4BC(0.5) H4AB(0.5) H4AA(0.5) C5(0.5) H5A(0.5) H5B(0.5)
 C5'(0.5) H5'A(0.5) H5'B(0.5) C6(0.5) H6B(0.5) H6A(0.5) C6'(0.5) H6'A(0.5)
 H6'B(0.5) C7(0.5) H7A(0.5) H7B(0.5) H7C(0.5) C7'(0.5) H7'A(0.5) H7'B(0.5)
 H7'C(0.5) H8AB(0.5) H8AA(0.5) H8BD(0.5) H8BC(0.5) C9(0.5) H9A(0.5) H9B(0.5)
 C9'(0.5) H9'A(0.5) H9'B(0.5) C10(0.5) H10A(0.5) H10B(0.5) C10'(0.5) H10C(0.5)
 H10D(0.5) C11(0.5) H11A(0.5) H11B(0.5) H11C(0.5) C11'(0.5) H11D(0.5) H11E(0.5)
 H11F(0.5)
6.a Secondary CH2 refined with riding coordinates:
 C4(H4BD,H4BC), C4(H4AB,H4AA), C5(H5A,H5B), C5'(H5'A,H5'B), C6(H6B,H6A),
 C6'(H6'A,H6'B), C8(H8AB,H8AA), C8(H8BD,H8BC), C9(H9A,H9B), C9'(H9'A,H9'B),
 C10(H10A,H10B), C10'(H10C,H10D)
6.b Idealised Me refined as rotating group:
 C7(H7A,H7B,H7C), C7'(H7'A,H7'B,H7'C), C11(H11A,H11B,H11C), C11'(H11D,H11E,H11F)
;
_olex2_submission_special_instructions 'No special instructions were received'

loop_
_space_group_symop_operation_xyz
'x, y, z'
'-x, -y, -z'

loop_
_atom_site_label
_atom_site_type_symbol
_atom_site_fract_x
_atom_site_fract_y
_atom_site_fract_z
_atom_site_U_iso_or_equiv
_atom_site_adp_type
_atom_site_occupancy
_atom_site_site_symmetry_order
_atom_site_calc_flag
_atom_site_refinement_flags_posn
_atom_site_refinement_flags_adp
_atom_site_refinement_flags_occupancy
_atom_site_disorder_assembly
_atom_site_disorder_group
Cl Cl 0.0180(3) 0.71833(12) 0.63483(9) 0.0880(6) Uani 1 1 d . . . . .
N1 N 0.1293(7) 0.8451(3) 0.5097(2) 0.0664(10) Uani 1 1 d . . . . .
N2 N 0.4135(7) 0.7700(3) 0.3931(2) 0.0688(11) Uani 1 1 d . . . . .
N3 N 0.3257(7) 0.6476(3) 0.5092(3) 0.0690(11) Uani 1 1 d . . . . .
N4 N 0.2281(9) 0.9631(4) 0.3988(3) 0.0744(12) Uani 1 1 d . . . . .
H4 H 0.123(8) 1.007(4) 0.426(2) 0.047(11) Uiso 1 1 d . . . . .
N5 N 0.5927(8) 0.5774(4) 0.3959(3) 0.0744(12) Uani 1 1 d . . . . .
H5 H 0.597(8) 0.521(4) 0.425(3) 0.064(14) Uiso 1 1 d . . . . .
C1 C 0.1765(9) 0.7398(4) 0.5397(3) 0.0647(12) Uani 1 1 d . . . . .
C2 C 0.2588(9) 0.8560(4) 0.4348(3) 0.0658(12) Uani 1 1 d . . . . .
C3 C 0.4411(9) 0.6678(4) 0.4334(3) 0.0648(12) Uani 1 1 d . . . . .
C4 C 0.3441(11) 0.9879(5) 0.3192(3) 0.0797(14) Uani 1 1 d D U . . .
H4BD H 0.5195 0.9586 0.3160 0.096 Uiso 0.5 1 calc R U P A 2
H4BC H 0.3764 1.0900 0.3232 0.096 Uiso 0.5 1 calc R U P A 2
H4AB H 0.5273 0.9678 0.3214 0.096 Uiso 0.5 1 calc R U P B 1
H4AA H 0.3648 1.0897 0.3234 0.096 Uiso 0.5 1 calc R U P B 1
C5 C 0.200(6) 0.908(3) 0.2275(9) 0.143(10) Uani 0.5 1 d D U P C 1
H5A H 0.0097 0.9167 0.2254 0.172 Uiso 0.5 1 calc R U P C 1
H5B H 0.2048 0.8063 0.2165 0.172 Uiso 0.5 1 calc R U P C 1
C5' C 0.162(5) 0.908(2) 0.2350(8) 0.089(5) Uani 0.5 1 d D U P C 2
H5'A H -0.0081 0.9421 0.2369 0.107 Uiso 0.5 1 calc R U P C 2
H5'B H 0.1191 0.8068 0.2342 0.107 Uiso 0.5 1 calc R U P C 2
C6 C 0.339(10) 0.967(5) 0.153(2) 0.248(19) Uani 0.5 1 d D U P C 1
H6B H 0.3541 1.0702 0.1675 0.297 Uiso 0.5 1 calc R U P C 1
H6A H 0.5222 0.9470 0.1494 0.297 Uiso 0.5 1 calc R U P C 1
C6' C 0.285(6) 0.922(3) 0.1463(14) 0.140(7) Uani 0.5 1 d D U P C 2
H6'A H 0.3016 1.0199 0.1416 0.168 Uiso 0.5 1 calc R U P C 2
H6'B H 0.4679 0.9009 0.1478 0.168 Uiso 0.5 1 calc R U P C 2
C7 C 0.172(12) 0.897(5) 0.063(2) 0.339(17) Uani 0.5 1 d D U P C 1
H7A H 0.1344 0.9699 0.0341 0.508 Uiso 0.5 1 calc GR U P C 1
H7B H 0.0026 0.8412 0.0732 0.508 Uiso 0.5 1 calc GR U P C 1
H7C H 0.2712 0.8359 0.0230 0.508 Uiso 0.5 1 calc DGR U P C 1
C7' C 0.108(12) 0.820(5) 0.063(2) 0.339(17) Uani 0.5 1 d D U P C 2
H7'A H -0.0803 0.8260 0.0689 0.508 Uiso 0.5 1 calc GR U P C 2
H7'B H 0.1290 0.7233 0.0595 0.508 Uiso 0.5 1 calc GR U P C 2
H7'C H 0.1633 0.8452 0.0075 0.508 Uiso 0.5 1 calc GR U P C 2
C8 C 0.7191(11) 0.5806(5) 0.3143(3) 0.0832(15) Uani 1 1 d D U . . .
H8AB H 0.8589 0.5232 0.3109 0.100 Uiso 0.5 1 calc R U P D 1
H8AA H 0.8125 0.6790 0.3201 0.100 Uiso 0.5 1 calc R U P D 1
H8BD H 0.8985 0.5566 0.3193 0.100 Uiso 0.5 1 calc R U P E 2
H8BC H 0.7428 0.6761 0.3045 0.100 Uiso 0.5 1 calc R U P E 2
C9 C 0.540(4) 0.4736(17) 0.2350(8) 0.122(6) Uani 0.5 1 d D U P F 2
H9A H 0.5383 0.3774 0.2413 0.146 Uiso 0.5 1 calc R U P F 2
H9B H 0.3540 0.4893 0.2367 0.146 Uiso 0.5 1 calc R U P F 2
C9' C 0.540(5) 0.5286(16) 0.2239(10) 0.135(6) Uani 0.5 1 d D U P F 1
H9'A H 0.3738 0.5665 0.2307 0.162 Uiso 0.5 1 calc R U P F 1
H9'B H 0.6356 0.5638 0.1763 0.162 Uiso 0.5 1 calc R U P F 1
C10 C 0.637(4) 0.4848(19) 0.1451(9) 0.170(6) Uani 0.5 1 d D U P F 2
H10A H 0.6866 0.5856 0.1459 0.204 Uiso 0.5 1 calc R U P F 2
H10B H 0.8005 0.4447 0.1367 0.204 Uiso 0.5 1 calc R U P F 2
C10' C 0.470(6) 0.3734(16) 0.1953(16) 0.263(15) Uani 0.5 1 d D U P F 1
H10C H 0.3477 0.3385 0.2371 0.316 Uiso 0.5 1 calc R U P F 1
H10D H 0.6346 0.3349 0.1982 0.316 Uiso 0.5 1 calc R U P F 1
C11 C 0.430(7) 0.410(3) 0.0661(15) 0.280(11) Uani 0.5 1 d D U P F 2
H11A H 0.4042 0.4745 0.0292 0.420 Uiso 0.5 1 calc DGR U P F 2
H11B H 0.2599 0.3766 0.0888 0.420 Uiso 0.5 1 calc GR U P F 2
H11C H 0.4919 0.3289 0.0285 0.420 Uiso 0.5 1 calc GR U P F 2
C11' C 0.332(8) 0.324(3) 0.0980(16) 0.280(11) Uani 0.5 1 d D U P F 1
H11D H 0.2659 0.4018 0.0824 0.420 Uiso 0.5 1 calc GR U P F 1
H11E H 0.1804 0.2451 0.0935 0.420 Uiso 0.5 1 calc GR U P F 1
H11F H 0.4611 0.2930 0.0556 0.420 Uiso 0.5 1 calc GR U P F 1

loop_
_atom_site_aniso_label
_atom_site_aniso_U_11
_atom_site_aniso_U_22
_atom_site_aniso_U_33
_atom_site_aniso_U_23
_atom_site_aniso_U_13
_atom_site_aniso_U_12
Cl 0.1025(11) 0.0798(9) 0.1086(11) 0.0460(7) 0.0407(8) 0.0490(7)
N1 0.074(3) 0.057(2) 0.082(3) 0.0270(19) 0.015(2) 0.0324(19)
N2 0.073(3) 0.054(2) 0.088(3) 0.0227(19) 0.016(2) 0.0290(19)
N3 0.074(3) 0.056(2) 0.090(3) 0.0267(19) 0.018(2) 0.032(2)
N4 0.086(3) 0.066(2) 0.090(3) 0.031(2) 0.023(2) 0.044(2)
N5 0.084(3) 0.059(2) 0.097(3) 0.032(2) 0.027(2) 0.037(2)
C1 0.068(3) 0.055(2) 0.080(3) 0.023(2) 0.015(2) 0.027(2)
C2 0.068(3) 0.049(2) 0.084(3) 0.019(2) 0.002(3) 0.023(2)
C3 0.066(3) 0.048(2) 0.085(3) 0.017(2) 0.012(3) 0.022(2)
C4 0.093(4) 0.076(3) 0.091(3) 0.040(3) 0.026(3) 0.039(3)
C5 0.151(18) 0.167(18) 0.100(8) 0.019(8) 0.015(9) 0.027(13)
C5' 0.105(10) 0.093(9) 0.085(6) 0.046(5) 0.023(5) 0.028(7)
C6 0.30(3) 0.29(4) 0.108(9) 0.033(12) 0.038(11) -0.03(2)
C6' 0.174(16) 0.165(15) 0.093(8) 0.054(8) 0.037(8) 0.033(12)
C7 0.41(3) 0.39(4) 0.130(7) 0.062(11) 0.012(10) -0.11(3)
C7' 0.41(3) 0.39(4) 0.130(7) 0.062(11) 0.012(10) -0.11(3)
C8 0.095(4) 0.074(3) 0.096(4) 0.028(3) 0.032(3) 0.043(3)
C9 0.160(12) 0.095(10) 0.101(7) 0.009(6) 0.016(7) 0.026(9)
C9' 0.164(13) 0.140(13) 0.108(9) 0.020(7) 0.034(8) 0.058(10)
C10 0.250(17) 0.146(12) 0.096(7) 0.008(7) 0.040(8) 0.026(11)
C10' 0.39(4) 0.153(12) 0.204(14) 0.004(9) -0.073(19) 0.048(12)
C11 0.41(3) 0.21(2) 0.174(11) 0.024(10) -0.051(14) 0.006(16)
C11' 0.41(3) 0.21(2) 0.174(11) 0.024(10) -0.051(14) 0.006(16)

loop_
_atom_type_symbol
_atom_type_description
_atom_type_scat_dispersion_real
_atom_type_scat_dispersion_imag
_atom_type_scat_source
C C 0.0033 0.0016 'International Tables Vol C Tables 4.2.6.8 and 6.1.1.4'
H H 0.0000 0.0000 'International Tables Vol C Tables 4.2.6.8 and 6.1.1.4'
Cl Cl 0.1484 0.1585 'International Tables Vol C Tables 4.2.6.8 and 6.1.1.4'
N N 0.0061 0.0033 'International Tables Vol C Tables 4.2.6.8 and 6.1.1.4'

loop_
_geom_angle_atom_site_label_1
_geom_angle_atom_site_label_2
_geom_angle_atom_site_label_3
_geom_angle
C1 N1 C2 112.0(3)
C2 N2 C3 113.9(4)
C1 N3 C3 112.3(3)
C2 N4 H4 110(3)
C2 N4 C4 124.5(4)
C4 N4 H4 125(3)
C3 N5 H5 110(3)
C3 N5 C8 124.0(4)
C8 N5 H5 126(3)
N1 C1 Cl 114.9(3)
N1 C1 N3 130.3(4)
N3 C1 Cl 114.9(3)
N2 C2 N1 126.1(4)
N2 C2 N4 116.8(5)
N4 C2 N1 117.1(4)
N2 C3 N3 125.5(4)
N5 C3 N2 117.5(4)
N5 C3 N3 117.0(4)
N4 C4 H4BD 109.5
N4 C4 H4BC 109.5
N4 C4 H4AB 107.7
N4 C4 H4AA 107.7
N4 C4 C5 118.4(10)
N4 C4 C5' 110.7(9)
H4BD C4 H4BC 108.1
H4AB C4 H4AA 107.1
C5 C4 H4AB 107.7
C5 C4 H4AA 107.7
C5' C4 H4BD 109.5
C5' C4 H4BC 109.5
C4 C5 H5A 109.8
C4 C5 H5B 109.8
C4 C5 C6 109.3(19)
H5A C5 H5B 108.3
C6 C5 H5A 109.8
C6 C5 H5B 109.8
C4 C5' H5'A 108.9
C4 C5' H5'B 108.9
C4 C5' C6' 113.2(16)
H5'A C5' H5'B 107.7
C6' C5' H5'A 108.9
C6' C5' H5'B 108.9
C5 C6 H6B 110.0
C5 C6 H6A 110.0
H6B C6 H6A 108.4
C7 C6 C5 108(2)
C7 C6 H6B 110.0
C7 C6 H6A 110.0
C5' C6' H6'A 109.6
C5' C6' H6'B 109.6
H6'A C6' H6'B 108.1
C7' C6' C5' 110.4(17)
C7' C6' H6'A 109.6
C7' C6' H6'B 109.6
C6 C7 H7A 109.5
C6 C7 H7B 109.5
C6 C7 H7C 109.5
H7A C7 H7B 109.5
H7A C7 H7C 109.5
H7B C7 H7C 109.5
C6' C7' H7'A 109.5
C6' C7' H7'B 109.5
C6' C7' H7'C 109.5
H7'A C7' H7'B 109.5
H7'A C7' H7'C 109.5
H7'B C7' H7'C 109.5
N5 C8 H8AB 107.9
N5 C8 H8AA 107.9
N5 C8 H8BD 110.1
N5 C8 H8BC 110.1
N5 C8 C9 108.0(8)
N5 C8 C9' 117.5(10)
H8AB C8 H8AA 107.2
H8BD C8 H8BC 108.4
C9 C8 H8BD 110.1
C9 C8 H8BC 110.1
C9' C8 H8AB 107.9
C9' C8 H8AA 107.9
C8 C9 H9A 109.3
C8 C9 H9B 109.3
H9A C9 H9B 108.0
C10 C9 C8 111.5(13)
C10 C9 H9A 109.3
C10 C9 H9B 109.3
C8 C9' H9'A 109.5
C8 C9' H9'B 109.5
H9'A C9' H9'B 108.1
C10' C9' C8 110.7(15)
C10' C9' H9'A 109.5
C10' C9' H9'B 109.5
C9 C10 H10A 109.0
C9 C10 H10B 109.0
H10A C10 H10B 107.8
C11 C10 C9 112.8(15)
C11 C10 H10A 109.0
C11 C10 H10B 109.0
C9' C10' H10C 109.7
C9' C10' H10D 109.7
C9' C10' C11' 109.6(15)
H10C C10' H10D 108.2
C11' C10' H10C 109.7
C11' C10' H10D 109.7
C10 C11 H11A 109.5
C10 C11 H11B 109.5
C10 C11 H11C 109.5
H11A C11 H11B 109.5
H11A C11 H11C 109.5
H11B C11 H11C 109.5
C10' C11' H11D 109.5
C10' C11' H11E 109.5
C10' C11' H11F 109.5
H11D C11' H11E 109.5
H11D C11' H11F 109.5
H11E C11' H11F 109.5

loop_
_geom_bond_atom_site_label_1
_geom_bond_atom_site_label_2
_geom_bond_distance
Cl C1 1.731(4)
N1 C1 1.305(5)
N1 C2 1.361(5)
N2 C2 1.339(5)
N2 C3 1.342(5)
N3 C1 1.313(5)
N3 C3 1.361(5)
N4 H4 0.82(4)
N4 C2 1.349(5)
N4 C4 1.428(6)
N5 H5 0.80(4)
N5 C3 1.336(5)
N5 C8 1.430(6)
C4 H4BD 0.9900
C4 H4BC 0.9900
C4 H4AB 0.9900
C4 H4AA 0.9900
C4 C5 1.497(12)
C4 C5' 1.492(11)
C5 H5A 0.9900
C5 H5B 0.9900
C5 C6 1.549(14)
C5' H5'A 0.9900
C5' H5'B 0.9900
C5' C6' 1.540(13)
C6 H6B 0.9900
C6 H6A 0.9900
C6 C7 1.500(14)
C6' H6'A 0.9900
C6' H6'B 0.9900
C6' C7' 1.532(13)
C7 H7A 0.9800
C7 H7B 0.9800
C7 H7C 0.9800
C7' H7'A 0.9800
C7' H7'B 0.9800
C7' H7'C 0.9800
C8 H8AB 0.9900
C8 H8AA 0.9900
C8 H8BD 0.9900
C8 H8BC 0.9900
C8 C9 1.518(11)
C8 C9' 1.525(12)
C9 H9A 0.9900
C9 H9B 0.9900
C9 C10 1.497(14)
C9' H9'A 0.9900
C9' H9'B 0.9900
C9' C10' 1.472(14)
C10 H10A 0.9900
C10 H10B 0.9900
C10 C11 1.495(13)
C10' H10C 0.9900
C10' H10D 0.9900
C10' C11' 1.524(13)
C11 H11A 0.9800
C11 H11B 0.9800
C11 H11C 0.9800
C11' H11D 0.9800
C11' H11E 0.9800
C11' H11F 0.9800

loop_
_geom_torsion_atom_site_label_1
_geom_torsion_atom_site_label_2
_geom_torsion_atom_site_label_3
_geom_torsion_atom_site_label_4
_geom_torsion
N4 C4 C5 C6 172(2)
N4 C4 C5' C6' -175.9(14)
N5 C8 C9 C10 171.6(13)
N5 C8 C9' C10' -77(2)
C1 N1 C2 N2 1.4(7)
C1 N1 C2 N4 -178.9(4)
C1 N3 C3 N2 0.8(7)
C1 N3 C3 N5 -178.6(4)
C2 N1 C1 Cl -179.8(3)
C2 N1 C1 N3 0.3(7)
C2 N2 C3 N3 0.5(7)
C2 N2 C3 N5 180.0(4)
C2 N4 C4 C5 83.3(18)
C2 N4 C4 C5' 87.9(12)
C3 N2 C2 N1 -1.8(7)
C3 N2 C2 N4 178.5(4)
C3 N3 C1 Cl 178.8(3)
C3 N3 C1 N1 -1.3(7)
C3 N5 C8 C9 -97.2(10)
C3 N5 C8 C9' -74.0(9)
C4 N4 C2 N1 -178.4(4)
C4 N4 C2 N2 1.4(7)
C4 C5 C6 C7 -173(4)
C4 C5' C6' C7' 171(3)
C8 N5 C3 N2 -2.0(7)
C8 N5 C3 N3 177.4(4)
C8 C9 C10 C11 -164.8(19)
C8 C9' C10' C11' -171(2)
